data_1554033
loop_
_publ_author_name
'Ravat, Prince'
'Baumgarten, Martin'

_publ_section_title
;
 Positional Isomers of Tetramethoxypyrene-based Mono- and Biradicals.
;
_journal_issue 43
_journal_name_full 'The journal of physical chemistry. B'
_journal_page_first 13649
_journal_page_last 13655
_journal_paper_doi 10.1021/acs.jpcb.5b03056
_journal_volume 119
_journal_year 2015
_chemical_formula_moiety 'C24 H26 N1 O5'
_chemical_formula_sum 'C24 H26 N O5'
_chemical_formula_weight 408.47
_space_group_IT_number 14
_space_group_name_Hall '-P 2ybc'
_space_group_name_H-M_alt 'P 1 21/c 1'
_symmetry_cell_setting monoclinic
_symmetry_space_group_name_H-M 'P 1 21/c 1'
_atom_sites_solution_hydrogens difmap
_atom_sites_solution_primary direct
_audit_creation_date 13-04-15
_audit_creation_method CRYSTALS_ver_14.40
_cell_angle_alpha 90
_cell_angle_beta 100.589(2)
_cell_angle_gamma 90
_cell_formula_units_Z 4
_cell_length_a 8.1986(2)
_cell_length_b 21.6402(9)
_cell_length_c 11.6933(5)
_cell_measurement_reflns_used 0
_cell_measurement_temperature 120
_cell_measurement_theta_max 0
_cell_measurement_theta_min 0
_cell_volume 2039.29(13)
_computing_cell_refinement 'DENZO/SCALEPACK (Otwinowski & Minor, 1997)'
_computing_data_collection 'COLLECT (Nonius, 2001).'
_computing_data_reduction 'DENZO/SCALEPACK (Otwinowski & Minor, 1997)'
_computing_molecular_graphics 'CAMERON (Watkin et al., 1996)'
_computing_publication_material 'CRYSTALS (Betteridge et al., 2003)'
_computing_structure_refinement 'CRYSTALS (Betteridge et al., 2003)'
_computing_structure_solution 'SHELXS 86 (Sheldrick, 1986)'
_diffrn_ambient_temperature 120
_diffrn_measured_fraction_theta_full 0.994
_diffrn_measured_fraction_theta_max 0.992
_diffrn_measurement_device Area
_diffrn_measurement_device_type 'Nonius KappaCCD'
_diffrn_measurement_method '\f & \w scans'
_diffrn_radiation_monochromator graphite
_diffrn_radiation_type 'Mo K\a'
_diffrn_radiation_wavelength 0.71073
_diffrn_reflns_av_R_equivalents 0.075
_diffrn_reflns_limit_h_max 11
_diffrn_reflns_limit_h_min -11
_diffrn_reflns_limit_k_max 30
_diffrn_reflns_limit_k_min -29
_diffrn_reflns_limit_l_max 16
_diffrn_reflns_limit_l_min -15
_diffrn_reflns_number 23348
_diffrn_reflns_theta_full 25.414
_diffrn_reflns_theta_max 29.551
_diffrn_reflns_theta_min 2.961
_diffrn_standards_number 0
_exptl_absorpt_coefficient_mu 0.093
_exptl_absorpt_correction_T_max 0.99
_exptl_absorpt_correction_T_min 0.93
_exptl_absorpt_correction_type multi-scan
_exptl_absorpt_process_details 'DENZO/SCALEPACK (Otwinowski & Minor, 1997)'
_exptl_crystal_colour red
_exptl_crystal_density_diffrn 1.330
_exptl_crystal_density_method 'not measured'
_exptl_crystal_description prism
_exptl_crystal_F_000 868
_exptl_crystal_size_max 0.410
_exptl_crystal_size_mid 0.170
_exptl_crystal_size_min 0.130
_refine_diff_density_max 0.40
_refine_diff_density_min -0.36
_refine_ls_extinction_method None
_refine_ls_goodness_of_fit_ref 1.0279
_refine_ls_hydrogen_treatment constr
_refine_ls_matrix_type full
_refine_ls_number_parameters 271
_refine_ls_number_reflns 3952
_refine_ls_number_restraints 0
_refine_ls_R_factor_all 0.0870
_refine_ls_R_factor_gt 0.0671
_refine_ls_shift/su_max 0.0064363
_refine_ls_shift/su_mean 0.0013201
_refine_ls_structure_factor_coef F
_refine_ls_weighting_details
;
 Method, part 1, Chebychev polynomial, (Watkin, 1994, Prince, 1982) 
 [weight] = 1.0/[A~0~*T~0~(x)+A~1~*T~1~(x) ... +A~n-1~]*T~n-1~(x)] 
 where A~i~ are the Chebychev coefficients listed below and x= Fcalc/Fmax 
 Method = Robust Weighting (Prince, 1982) 
 W = [weight] * [1-(deltaF/6*sigmaF)^2^]^2^ 
 A~i~ are: 
 3.13 1.62 2.28 
;
_refine_ls_weighting_scheme calc
_refine_ls_wR_factor_all 0.0808
_refine_ls_wR_factor_gt 0.0754
_refine_ls_wR_factor_ref 0.0749
_reflns_limit_h_max 11
_reflns_limit_h_min -11
_reflns_limit_k_max 30
_reflns_limit_k_min 0
_reflns_limit_l_max 16
_reflns_limit_l_min 0
_reflns_number_gt 4319
_reflns_number_total 5658
_reflns_threshold_expression I>2.0\s(I)
_cod_data_source_file jp5b03056_si_003.cif
_cod_data_source_block ravmonrad
_cod_original_sg_symbol_H-M 'P 1 21/c 1 '
_cod_original_formula_sum 'C24 H26 N1 O5'
_cod_database_code 1554033

loop_
_symmetry_equiv_pos_as_xyz
x,y,z
-x,-y,-z
-x,y+1/2,-z+1/2
x,-y+1/2,z+1/2

loop_
_atom_site_label
_atom_site_type_symbol
_atom_site_fract_x
_atom_site_fract_y
_atom_site_fract_z
_atom_site_U_iso_or_equiv
_atom_site_occupancy
_atom_site_adp_type
_atom_site_refinement_flags_posn
N1 N 0.24541(18) 0.70926(6) 0.41100(12) 0.0224 1.0000 Uani .
O1 O 0.16654(15) 0.47573(6) 0.40184(10) 0.0244 1.0000 Uani .
O2 O 0.30553(17) 0.37852(6) 0.29696(11) 0.0281 1.0000 Uani .
O3 O 0.83303(15) 0.59778(6) 0.06096(10) 0.0253 1.0000 Uani .
O4 O 0.69951(16) 0.69419(6) 0.17204(11) 0.0259 1.0000 Uani .
O5 O 0.27110(18) 0.76359(6) 0.37304(12) 0.0314 1.0000 Uani .
C1 C 0.5287(2) 0.51179(7) 0.19830(13) 0.0202 1.0000 Uani .
C2 C 0.46030(19) 0.56141(7) 0.25348(13) 0.0196 1.0000 Uani .
C3 C 0.5129(2) 0.62327(7) 0.24276(13) 0.0198 1.0000 Uani .
C4 C 0.4426(2) 0.67145(8) 0.29690(14) 0.0218 1.0000 Uani .
C5 C 0.3198(2) 0.65873(7) 0.36322(14) 0.0210 1.0000 Uani .
C6 C 0.2705(2) 0.59765(8) 0.37724(14) 0.0209 1.0000 Uani .
C7 C 0.33815(19) 0.54916(7) 0.32278(13) 0.0198 1.0000 Uani .
C8 C 0.2864(2) 0.48626(8) 0.33488(14) 0.0213 1.0000 Uani .
C9 C 0.3509(2) 0.43867(7) 0.28114(14) 0.0223 1.0000 Uani .
C10 C 0.4751(2) 0.44995(8) 0.21007(14) 0.0216 1.0000 Uani .
C11 C 0.5447(2) 0.40206(8) 0.15525(15) 0.0254 1.0000 Uani .
C12 C 0.6660(2) 0.41461(8) 0.08865(16) 0.0275 1.0000 Uani .
C13 C 0.7197(2) 0.47481(8) 0.07683(15) 0.0256 1.0000 Uani .
C14 C 0.6538(2) 0.52393(8) 0.13137(14) 0.0220 1.0000 Uani .
C15 C 0.7085(2) 0.58683(8) 0.12393(14) 0.0212 1.0000 Uani .
C16 C 0.6424(2) 0.63436(8) 0.17609(14) 0.0212 1.0000 Uani .
C17 C 0.2384(2) 0.46692(10) 0.52279(15) 0.0313 1.0000 Uani .
C18 C 0.1485(3) 0.36212(10) 0.22723(17) 0.0356 1.0000 Uani .
C19 C 0.9940(2) 0.59172(9) 0.13329(17) 0.0305 1.0000 Uani .
C20 C 0.6411(2) 0.72470(9) 0.06333(16) 0.0298 1.0000 Uani .
C21 C 0.1394(2) 0.70393(8) 0.50381(15) 0.0236 1.0000 Uani .
C22 C -0.0326(2) 0.67921(9) 0.44843(18) 0.0309 1.0000 Uani .
C23 C 0.2286(3) 0.66371(9) 0.60432(16) 0.0318 1.0000 Uani .
C24 C 0.1179(2) 0.76861(9) 0.54965(16) 0.0289 1.0000 Uani .
H41 H 0.4776 0.7128 0.2888 0.0289 1.0000 Uiso R
H61 H 0.1904 0.5892 0.4245 0.0286 1.0000 Uiso R
H111 H 0.5091 0.3608 0.1631 0.0344 1.0000 Uiso R
H121 H 0.7127 0.3817 0.0515 0.0347 1.0000 Uiso R
H131 H 0.8016 0.4827 0.0308 0.0346 1.0000 Uiso R
H171 H 0.1528 0.4600 0.5661 0.0420 1.0000 Uiso R
H172 H 0.2996 0.5027 0.5515 0.0420 1.0000 Uiso R
H173 H 0.3105 0.4322 0.5304 0.0420 1.0000 Uiso R
H181 H 0.1236 0.3203 0.2416 0.0461 1.0000 Uiso R
H182 H 0.0643 0.3881 0.2467 0.0461 1.0000 Uiso R
H183 H 0.1536 0.3672 0.1473 0.0461 1.0000 Uiso R
H191 H 1.0773 0.5994 0.0884 0.0412 1.0000 Uiso R
H192 H 1.0043 0.6207 0.1952 0.0412 1.0000 Uiso R
H193 H 1.0067 0.5511 0.1642 0.0412 1.0000 Uiso R
H201 H 0.6845 0.7655 0.0666 0.0398 1.0000 Uiso R
H202 H 0.5233 0.7264 0.0491 0.0398 1.0000 Uiso R
H203 H 0.6771 0.7025 0.0024 0.0398 1.0000 Uiso R
H221 H -0.0993 0.6758 0.5065 0.0414 1.0000 Uiso R
H222 H -0.0837 0.7068 0.3894 0.0414 1.0000 Uiso R
H223 H -0.0212 0.6397 0.4154 0.0414 1.0000 Uiso R
H231 H 0.1617 0.6604 0.6623 0.0428 1.0000 Uiso R
H232 H 0.3316 0.6823 0.6369 0.0428 1.0000 Uiso R
H233 H 0.2479 0.6237 0.5761 0.0428 1.0000 Uiso R
H241 H 0.0515 0.7668 0.6081 0.0390 1.0000 Uiso R
H242 H 0.2235 0.7854 0.5816 0.0390 1.0000 Uiso R
H243 H 0.0652 0.7941 0.4875 0.0390 1.0000 Uiso R

loop_
_atom_site_aniso_label
_atom_site_aniso_U_11
_atom_site_aniso_U_22
_atom_site_aniso_U_33
_atom_site_aniso_U_23
_atom_site_aniso_U_13
_atom_site_aniso_U_12
N1 0.0277(7) 0.0208(6) 0.0191(6) 0.0008(5) 0.0050(5) 0.0005(5)
O1 0.0246(6) 0.0288(6) 0.0199(6) 0.0018(4) 0.0046(4) -0.0033(4)
O2 0.0358(7) 0.0197(6) 0.0279(6) 0.0015(5) 0.0037(5) -0.0044(5)
O3 0.0236(6) 0.0341(7) 0.0194(6) 0.0028(5) 0.0070(4) 0.0008(5)
O4 0.0304(6) 0.0257(6) 0.0217(6) 0.0017(4) 0.0047(5) -0.0060(5)
O5 0.0461(8) 0.0197(6) 0.0313(7) 0.0037(5) 0.0147(6) 0.0017(5)
C1 0.0226(7) 0.0212(7) 0.0159(7) 0.0007(5) 0.0009(5) 0.0006(6)
C2 0.0215(7) 0.0201(7) 0.0162(7) 0.0006(5) 0.0011(5) 0.0003(5)
C3 0.0221(7) 0.0209(7) 0.0156(7) 0.0007(5) 0.0016(5) -0.0010(5)
C4 0.0245(8) 0.0219(7) 0.0185(7) 0.0009(6) 0.0029(5) -0.0009(6)
C5 0.0230(7) 0.0219(7) 0.0173(7) 0.0010(5) 0.0020(5) 0.0005(6)
C6 0.0224(7) 0.0227(7) 0.0179(7) 0.0012(6) 0.0043(5) -0.0003(6)
C7 0.0193(7) 0.0222(7) 0.0170(7) 0.0019(5) 0.0010(5) -0.0015(5)
C8 0.0222(7) 0.0231(7) 0.0179(7) 0.0023(6) 0.0015(5) -0.0014(6)
C9 0.0254(8) 0.0201(7) 0.0199(8) 0.0017(6) 0.0007(6) -0.0023(6)
C10 0.0254(7) 0.0213(7) 0.0168(7) 0.0013(6) 0.0006(5) 0.0010(6)
C11 0.0312(8) 0.0219(8) 0.0222(8) -0.0007(6) 0.0023(6) 0.0013(6)
C12 0.0326(9) 0.0267(8) 0.0229(8) -0.0030(6) 0.0044(6) 0.0044(7)
C13 0.0270(8) 0.0300(9) 0.0200(8) -0.0011(6) 0.0050(6) 0.0032(6)
C14 0.0236(8) 0.0246(8) 0.0171(7) 0.0005(6) 0.0017(6) 0.0011(6)
C15 0.0216(7) 0.0267(8) 0.0154(7) 0.0021(6) 0.0034(5) -0.0004(6)
C16 0.0226(7) 0.0229(8) 0.0178(7) 0.0018(5) 0.0027(5) -0.0021(6)
C17 0.0356(10) 0.0364(9) 0.0212(8) 0.0050(7) 0.0035(7) -0.0060(8)
C18 0.0444(11) 0.0349(10) 0.0265(9) -0.0015(7) 0.0036(8) -0.0176(8)
C19 0.0233(8) 0.0347(9) 0.0335(10) 0.0041(7) 0.0049(7) -0.0001(7)
C20 0.0326(9) 0.0279(9) 0.0289(9) 0.0061(7) 0.0054(7) -0.0015(7)
C21 0.0277(8) 0.0246(8) 0.0194(7) -0.0014(6) 0.0071(6) 0.0013(6)
C22 0.0277(9) 0.0313(9) 0.0348(9) -0.0057(8) 0.0088(7) -0.0024(7)
C23 0.0419(11) 0.0334(9) 0.0211(8) 0.0022(7) 0.0087(7) 0.0060(8)
C24 0.0332(9) 0.0278(8) 0.0268(8) -0.0036(7) 0.0083(7) 0.0035(7)

loop_
_atom_type_symbol
_atom_type_scat_dispersion_real
_atom_type_scat_dispersion_imag
_atom_type_scat_Cromer_Mann_a1
_atom_type_scat_Cromer_Mann_b1
_atom_type_scat_Cromer_Mann_a2
_atom_type_scat_Cromer_Mann_b2
_atom_type_scat_Cromer_Mann_a3
_atom_type_scat_Cromer_Mann_b3
_atom_type_scat_Cromer_Mann_a4
_atom_type_scat_Cromer_Mann_b4
_atom_type_scat_Cromer_Mann_c
_atom_type_scat_source
C 0.0033 0.0016 2.3100 20.8439 1.0200 10.2075 1.5886 0.5687 0.8650 51.6512 0.2156 'International Tables Vol C 4.2.6.8 and 6.1.1.4'
H 0.0000 0.0000 0.4930 10.5109 0.3229 26.1257 0.1402 3.1424 0.0408 57.7998 0.0030 'International Tables Vol C 4.2.6.8 and 6.1.1.4'
O 0.0106 0.0060 3.0485 13.2771 2.2868 5.7011 1.5463 0.3239 0.8670 32.9089 0.2508 'International Tables Vol C 4.2.6.8 and 6.1.1.4'
N 0.0061 0.0033 12.2126 0.0057 3.1322 9.8933 2.0125 28.9975 1.1663 0.5826 -11.5290 'International Tables Vol C 4.2.6.8 and 6.1.1.4'

loop_
_geom_angle_atom_site_label_1
_geom_angle_atom_site_label_2
_geom_angle_atom_site_label_3
_geom_angle
_geom_angle_publ_flag
O5 N1 C5 117.36(13) yes
O5 N1 C21 117.93(13) yes
C5 N1 C21 124.70(13) yes
C8 O1 C17 111.86(13) yes
C9 O2 C18 113.20(14) yes
C15 O3 C19 111.01(13) yes
C16 O4 C20 113.71(13) yes
C2 C1 C10 120.84(15) yes
C2 C1 C14 119.64(14) yes
C10 C1 C14 119.52(15) yes
C1 C2 C3 121.42(15) yes
C1 C2 C7 119.70(14) yes
C3 C2 C7 118.88(14) yes
C2 C3 C4 120.40(15) yes
C2 C3 C16 117.96(14) yes
C4 C3 C16 121.63(15) yes
C3 C4 C5 120.02(15) yes
C3 C4 H41 120.0 no
C5 C4 H41 119.9 no
N1 C5 C4 118.05(14) yes
N1 C5 C6 121.89(15) yes
C4 C5 C6 120.03(15) yes
C5 C6 C7 120.60(15) yes
C5 C6 H61 119.6 no
C7 C6 H61 119.7 no
C2 C7 C6 120.02(14) yes
C2 C7 C8 118.84(15) yes
C6 C7 C8 121.14(15) yes
C7 C8 O1 117.64(14) yes
C7 C8 C9 121.50(15) yes
O1 C8 C9 120.85(14) yes
O2 C9 C8 121.04(15) yes
O2 C9 C10 118.21(15) yes
C8 C9 C10 120.69(14) yes
C9 C10 C1 118.42(14) yes
C9 C10 C11 121.91(15) yes
C1 C10 C11 119.66(16) yes
C10 C11 C12 120.32(16) yes
C10 C11 H111 119.7 no
C12 C11 H111 119.9 no
C11 C12 C13 120.53(16) yes
C11 C12 H121 119.8 no
C13 C12 H121 119.7 no
C12 C13 C14 120.75(16) yes
C12 C13 H131 119.6 no
C14 C13 H131 119.6 no
C1 C14 C13 119.20(15) yes
C1 C14 C15 118.10(15) yes
C13 C14 C15 122.69(16) yes
C14 C15 O3 117.51(14) yes
C14 C15 C16 122.29(15) yes
O3 C15 C16 120.20(15) yes
C3 C16 O4 117.43(14) yes
C3 C16 C15 120.56(15) yes
O4 C16 C15 121.96(15) yes
O1 C17 H171 109.6 no
O1 C17 H172 109.4 no
H171 C17 H172 109.5 no
O1 C17 H173 109.4 no
H171 C17 H173 109.5 no
H172 C17 H173 109.5 no
O2 C18 H181 109.5 no
O2 C18 H182 109.4 no
H181 C18 H182 109.5 no
O2 C18 H183 109.5 no
H181 C18 H183 109.5 no
H182 C18 H183 109.5 no
O3 C19 H191 109.5 no
O3 C19 H192 109.4 no
H191 C19 H192 109.5 no
O3 C19 H193 109.5 no
H191 C19 H193 109.5 no
H192 C19 H193 109.5 no
O4 C20 H201 109.3 no
O4 C20 H202 109.6 no
H201 C20 H202 109.5 no
O4 C20 H203 109.4 no
H201 C20 H203 109.5 no
H202 C20 H203 109.5 no
N1 C21 C22 109.14(14) yes
N1 C21 C23 109.64(14) yes
C22 C21 C23 113.38(16) yes
N1 C21 C24 107.53(14) yes
C22 C21 C24 108.22(15) yes
C23 C21 C24 108.76(15) yes
C21 C22 H221 109.3 no
C21 C22 H222 109.6 no
H221 C22 H222 109.5 no
C21 C22 H223 109.5 no
H221 C22 H223 109.5 no
H222 C22 H223 109.5 no
C21 C23 H231 109.4 no
C21 C23 H232 109.3 no
H231 C23 H232 109.5 no
C21 C23 H233 109.7 no
H231 C23 H233 109.5 no
H232 C23 H233 109.5 no
C21 C24 H241 109.6 no
C21 C24 H242 109.6 no
H241 C24 H242 109.5 no
C21 C24 H243 109.3 no
H241 C24 H243 109.5 no
H242 C24 H243 109.5 no

loop_
_geom_bond_atom_site_label_1
_geom_bond_atom_site_label_2
_geom_bond_distance
_geom_bond_publ_flag
N1 O5 1.2876(18) yes
N1 C5 1.416(2) yes
N1 C21 1.514(2) yes
O1 C8 1.383(2) yes
O1 C17 1.441(2) yes
O2 C9 1.376(2) yes
O2 C18 1.436(2) yes
O3 C15 1.3847(19) yes
O3 C19 1.436(2) yes
O4 C16 1.380(2) yes
O4 C20 1.435(2) yes
C1 C2 1.420(2) yes
C1 C10 1.423(2) yes
C1 C14 1.424(2) yes
C2 C3 1.419(2) yes
C2 C7 1.424(2) yes
C3 C4 1.398(2) yes
C3 C16 1.448(2) yes
C4 C5 1.407(2) yes
C4 H41 0.950 no
C5 C6 1.401(2) yes
C6 C7 1.394(2) yes
C6 H61 0.950 no
C7 C8 1.440(2) yes
C8 C9 1.363(2) yes
C9 C10 1.449(2) yes
C10 C11 1.394(2) yes
C11 C12 1.398(3) yes
C11 H111 0.950 no
C12 C13 1.390(3) yes
C12 H121 0.950 no
C13 C14 1.398(2) yes
C13 H131 0.950 no
C14 C15 1.441(2) yes
C15 C16 1.358(2) yes
C17 H171 0.950 no
C17 H172 0.950 no
C17 H173 0.950 no
C18 H181 0.950 no
C18 H182 0.950 no
C18 H183 0.950 no
C19 H191 0.950 no
C19 H192 0.950 no
C19 H193 0.950 no
C20 H201 0.950 no
C20 H202 0.950 no
C20 H203 0.950 no
C21 C22 1.536(3) yes
C21 C23 1.536(3) yes
C21 C24 1.521(2) yes
C22 H221 0.950 no
C22 H222 0.950 no
C22 H223 0.950 no
C23 H231 0.950 no
C23 H232 0.950 no
C23 H233 0.950 no
C24 H241 0.950 no
C24 H242 0.950 no
C24 H243 0.950 no

loop_
_geom_hbond_atom_site_label_D
_geom_hbond_atom_site_label_H
_geom_hbond_atom_site_label_A
_geom_hbond_site_symmetry_A
_geom_hbond_angle_DHA
_geom_hbond_distance_DH
_geom_hbond_distance_HA
_geom_hbond_distance_DA
_geom_hbond_publ_flag
C18 H183 O3 2_665 169.45(6) 0.950 2.572 3.510(2) yes
C23 H233 C6 . 126.15(6) 0.950 2.433 3.090(2) yes
